data_7150494
loop_
_publ_author_name
'Bensemann, Igor'
'Gdaniec, Maria'
'\/Lakomecka, Karina'
'Milewska, Maria J.'
'Po\/lo\'nski, Tadeusz'

_publ_section_title
;
 Creation of hydrogen bonded 1D networks by co-crystallization of
 N,N'-bis(2-pyridyl)aryldiamines with dicarboxylic acidsSupramolecular
 structures formed by 2-aminopyridine derivatives. Part II.5
;
_journal_issue 8
_journal_name_full 'Organic &amp;  Biomolecular Chemistry'
_journal_page_first 1425
_journal_paper_doi 10.1039/b211675h
_journal_volume 1
_journal_year 2003
_chemical_formula_moiety 'C23H20N4, 0.5(C8H6O4), C2H6O'
_chemical_formula_sum 'C29 H29 N4 O3'
_chemical_formula_weight 481.56
_chemical_melting_point 'clouds at 76C, begins to melt at 176C'
_chemical_name_systematic
; 
N,N'-bis(2-pyridyl)-4,4'-methylenebis(aminobenzene) 
1,4-benzenedicarboxylic acid ethanol 2:1:2 
;
_space_group_IT_number 2
_symmetry_cell_setting triclinic
_symmetry_space_group_name_Hall '-P 1'
_symmetry_space_group_name_H-M 'P -1'
_atom_sites_solution_hydrogens mixed
_atom_sites_solution_primary direct
_atom_sites_solution_secondary difmap
_audit_creation_method SHELXL-97
_cell_angle_alpha 88.060(9)
_cell_angle_beta 87.645(9)
_cell_angle_gamma 86.861(9)
_cell_formula_units_Z 2
_cell_length_a 8.7830(11)
_cell_length_b 10.6035(11)
_cell_length_c 13.8087(15)
_cell_measurement_reflns_used 'not relevant with the CCD data'
_cell_measurement_temperature 294(2)
_cell_volume 1282.4(3)
_computing_cell_refinement 'KM4RED, Version 1.163, 2000'
_computing_data_collection 'KM4CCD, Version 1.163, 2000'
_computing_data_reduction 'KM4RED, Version 1.163, 2000'
_computing_publication_material 'SHELXL-97 (Sheldrick, 1997)'
_computing_structure_refinement 'SHELXL-97 (Sheldrick, 1997)'
_computing_structure_solution 'SHELXS-97 (Sheldrick, 1990)'
_diffrn_ambient_temperature 294(2)
_diffrn_measured_fraction_theta_full 0.987
_diffrn_measured_fraction_theta_max 0.987
_diffrn_measurement_device_type 'Kuma KM4CCD diffractometer'
_diffrn_measurement_method '\o scan'
_diffrn_radiation_monochromator graphite
_diffrn_radiation_source 'fine-focus sealed tube'
_diffrn_radiation_type MoK\a
_diffrn_radiation_wavelength 0.71073
_diffrn_reflns_av_R_equivalents 0.0366
_diffrn_reflns_av_sigmaI/netI 0.0619
_diffrn_reflns_limit_h_max 10
_diffrn_reflns_limit_h_min -10
_diffrn_reflns_limit_k_max 12
_diffrn_reflns_limit_k_min -9
_diffrn_reflns_limit_l_max 16
_diffrn_reflns_limit_l_min -15
_diffrn_reflns_number 9437
_diffrn_reflns_theta_full 24.41
_diffrn_reflns_theta_max 24.41
_diffrn_reflns_theta_min 4.08
_diffrn_standards_decay_% <2
_diffrn_standards_interval_count 50
_exptl_absorpt_coefficient_mu 0.082
_exptl_absorpt_correction_type none
_exptl_crystal_colour colorless
_exptl_crystal_density_diffrn 1.247
_exptl_crystal_density_method 'not measured'
_exptl_crystal_description plate
_exptl_crystal_F_000 510
_exptl_crystal_size_max 0.25
_exptl_crystal_size_mid 0.20
_exptl_crystal_size_min 0.06
_refine_diff_density_max 0.140
_refine_diff_density_min -0.225
_refine_diff_density_rms 0.033
_refine_ls_extinction_method none
_refine_ls_goodness_of_fit_ref 1.085
_refine_ls_hydrogen_treatment mixed
_refine_ls_matrix_type full
_refine_ls_number_parameters 348
_refine_ls_number_reflns 4179
_refine_ls_number_restraints 0
_refine_ls_restrained_S_all 1.085
_refine_ls_R_factor_all 0.1515
_refine_ls_R_factor_gt 0.0713
_refine_ls_shift/su_max 0.000
_refine_ls_shift/su_mean 0.000
_refine_ls_structure_factor_coef Fsqd
_refine_ls_weighting_details 'calc w=1/[\s^2^(Fo^2^)+(0.0887P)^2^+0.0000P] where P=(Fo^2^+2Fc^2^)/3'
_refine_ls_weighting_scheme calc
_refine_ls_wR_factor_gt 0.1562
_refine_ls_wR_factor_ref 0.1934
_reflns_number_gt 2203
_reflns_number_total 4179
_reflns_threshold_expression >2sigma(I)
_cod_data_source_file b211675h.txt
_cod_data_source_block 3tere
_cod_depositor_comments
;
The following automatic conversions were performed:

'_atom_sites_solution_hydrogens' value 'difmap,geom' was changed to
'mixed'.

Automatic conversion script
Id: cif_fix_values 6452 2018-10-05 10:23:21Z andrius 
;
_cod_original_sg_symbol_H-M P-1
_cod_database_code 7150494

loop_
_symmetry_equiv_pos_as_xyz
'x, y, z'
'-x, -y, -z'

loop_
_atom_site_label
_atom_site_type_symbol
_atom_site_fract_x
_atom_site_fract_y
_atom_site_fract_z
_atom_site_U_iso_or_equiv
_atom_site_adp_type
_atom_site_occupancy
_atom_site_symmetry_multiplicity
_atom_site_calc_flag
_atom_site_refinement_flags
_atom_site_disorder_assembly
_atom_site_disorder_group
N1 N 0.5055(3) 0.5987(3) 0.3991(2) 0.0626(8) Uani 1 1 d . . .
H1N H 0.420(4) 0.670(4) 0.425(3) 0.097(12) Uiso 1 1 d . . .
C2 C 0.4653(4) 0.4962(3) 0.3526(2) 0.0574(9) Uani 1 1 d . . .
C3 C 0.5807(4) 0.4071(3) 0.3259(3) 0.0782(11) Uani 1 1 d . . .
H3 H 0.5540 0.3341 0.2925 0.099(13) Uiso 1 1 d R . .
C4 C 0.7280(5) 0.4264(4) 0.3472(3) 0.0918(13) Uani 1 1 d . . .
H4 H 0.8073 0.3641 0.3304 0.115(15) Uiso 1 1 d R . .
C5 C 0.7656(5) 0.5328(4) 0.3946(3) 0.0873(12) Uani 1 1 d . . .
H5 H 0.8687 0.5486 0.4090 0.096(12) Uiso 1 1 d R . .
C6 C 0.6502(4) 0.6172(4) 0.4187(3) 0.0763(11) Uani 1 1 d . . .
H6 H 0.6755 0.6917 0.4508 0.091(12) Uiso 1 1 d R . .
N7 N 0.3158(3) 0.4878(2) 0.3383(2) 0.0644(8) Uani 1 1 d . . .
H7 H 0.2439 0.5496 0.3655 0.074(10) Uiso 1 1 d R . .
C8 C 0.2542(4) 0.3888(3) 0.2869(3) 0.0565(9) Uani 1 1 d . . .
C9 C 0.2943(4) 0.3721(3) 0.1906(3) 0.0781(11) Uani 1 1 d . . .
H9 H 0.3648 0.4271 0.1584 0.087(11) Uiso 1 1 d R . .
C10 C 0.2326(5) 0.2781(3) 0.1412(3) 0.0790(11) Uani 1 1 d . . .
H10 H 0.2623 0.2663 0.0743 0.090(12) Uiso 1 1 d R . .
C11 C 0.1297(4) 0.1979(3) 0.1852(3) 0.0614(9) Uani 1 1 d . . .
C12 C 0.0905(4) 0.2168(3) 0.2815(3) 0.0680(10) Uani 1 1 d . . .
H12 H 0.0185 0.1622 0.3127 0.094(12) Uiso 1 1 d R . .
C13 C 0.1516(4) 0.3115(3) 0.3326(3) 0.0651(10) Uani 1 1 d . . .
H13 H 0.1225 0.3232 0.3996 0.061(10) Uiso 1 1 d R . .
C14 C 0.0639(4) 0.0954(3) 0.1298(3) 0.0830(12) Uani 1 1 d . . .
H14B H 0.0399 0.1293 0.0666 0.087(13) Uiso 1 1 d R . .
H14A H -0.0287 0.0689 0.1617 0.093(13) Uiso 1 1 d R . .
C15 C 0.1694(4) -0.0201(3) 0.1162(3) 0.0619(9) Uani 1 1 d . . .
C16 C 0.2571(6) -0.0364(4) 0.0344(3) 0.1065(15) Uani 1 1 d . . .
H16 H 0.2563 0.0290 -0.0154 0.151(19) Uiso 1 1 d R . .
C17 C 0.3535(6) -0.1433(4) 0.0209(3) 0.1073(16) Uani 1 1 d . . .
H17 H 0.4125 -0.1516 -0.0389 0.117(15) Uiso 1 1 d R . .
C18 C 0.3634(4) -0.2370(3) 0.0894(3) 0.0650(10) Uani 1 1 d . . .
C19 C 0.2771(6) -0.2221(4) 0.1726(4) 0.1088(16) Uani 1 1 d . . .
H19 H 0.2802 -0.2871 0.2227 0.128(16) Uiso 1 1 d R . .
C20 C 0.1809(6) -0.1143(4) 0.1851(4) 0.1092(16) Uani 1 1 d . . .
H20 H 0.1217 -0.1072 0.2449 0.107(14) Uiso 1 1 d R . .
N21 N 0.4562(4) -0.3497(3) 0.0725(2) 0.0789(9) Uani 1 1 d . . .
H21 H 0.4098 -0.4157 0.0403 0.138(17) Uiso 1 1 d R . .
C22 C 0.6036(4) -0.3706(3) 0.0994(3) 0.0690(10) Uani 1 1 d G . .
N23 N 0.6708(4) -0.4777(2) 0.0665(2) 0.0812(9) Uani 1 1 d G . .
C24 C 0.8168(4) -0.5005(4) 0.0876(3) 0.1032(14) Uani 1 1 d G . .
H24 H 0.8644 -0.5771 0.0630 0.112(14) Uiso 1 1 d R . .
C25 C 0.9001(6) -0.4261(5) 0.1394(4) 0.1225(18) Uani 1 1 d . . .
H25 H 1.0053 -0.4470 0.1518 0.145(19) Uiso 1 1 d R . .
C26 C 0.8271(6) -0.3157(5) 0.1738(4) 0.1140(16) Uani 1 1 d . . .
H26 H 0.8825 -0.2599 0.2109 0.119(15) Uiso 1 1 d R . .
C27 C 0.6774(5) -0.2881(4) 0.1549(3) 0.0873(12) Uani 1 1 d . . .
H27 H 0.6244 -0.2135 0.1795 0.099(13) Uiso 1 1 d R . .
C4A C 0.0848(4) 0.8922(3) 0.4714(2) 0.0556(9) Uani 1 1 d . . .
C2A C -0.0686(4) 0.9056(3) 0.4550(3) 0.0628(9) Uani 1 1 d . . .
H2A H -0.1121 0.8346 0.4274 0.071(10) Uiso 1 1 d R . .
C3A C 0.1539(4) 0.9882(3) 0.5162(3) 0.0630(9) Uani 1 1 d . . .
H3A H 0.2561 0.9802 0.5386 0.059(9) Uiso 1 1 d R . .
C1A C 0.1774(4) 0.7754(3) 0.4425(3) 0.0632(9) Uani 1 1 d . . .
O1A O 0.3213(3) 0.7793(2) 0.4491(2) 0.0876(9) Uani 1 1 d . . .
O2A O 0.1140(3) 0.6834(2) 0.4132(2) 0.0837(8) Uani 1 1 d . . .
O1E O 0.5459(4) -0.0734(3) 0.3639(3) 0.1439(14) Uani 1 1 d . . .
H1E H 0.4566 -0.1132 0.3894 0.173 Uiso 1 1 d R . .
C2E C 0.5032(7) 0.0399(5) 0.3172(6) 0.145(2) Uani 1 1 d . . .
H2EA H 0.4950 0.1059 0.3632 0.174 Uiso 1 1 d R . .
H2EB H 0.4073 0.0333 0.2873 0.174 Uiso 1 1 d R . .
C3E C 0.6198(11) 0.0701(6) 0.2459(5) 0.194(3) Uani 1 1 d . . .
H3EA H 0.5965 0.1490 0.2121 0.233 Uiso 1 1 d R . .
H3EB H 0.7150 0.0764 0.2767 0.233 Uiso 1 1 d R . .
H3EC H 0.6267 0.0034 0.2004 0.233 Uiso 1 1 d R . .

loop_
_atom_site_aniso_label
_atom_site_aniso_U_11
_atom_site_aniso_U_22
_atom_site_aniso_U_33
_atom_site_aniso_U_23
_atom_site_aniso_U_13
_atom_site_aniso_U_12
N1 0.0541(18) 0.0541(17) 0.081(2) -0.0135(15) -0.0021(15) -0.0046(15)
C2 0.056(2) 0.0481(19) 0.067(2) -0.0028(17) 0.0006(17) 0.0001(17)
C3 0.071(3) 0.063(2) 0.101(3) -0.016(2) -0.004(2) 0.005(2)
C4 0.065(3) 0.084(3) 0.125(4) -0.009(3) -0.003(2) 0.017(2)
C5 0.060(3) 0.091(3) 0.112(4) -0.007(3) -0.009(2) -0.004(2)
C6 0.067(3) 0.073(3) 0.091(3) -0.009(2) -0.009(2) -0.012(2)
N7 0.0546(18) 0.0493(16) 0.090(2) -0.0209(15) 0.0025(15) -0.0010(14)
C8 0.053(2) 0.0428(18) 0.074(3) -0.0123(18) -0.0006(18) 0.0023(16)
C9 0.093(3) 0.062(2) 0.080(3) -0.011(2) 0.014(2) -0.023(2)
C10 0.094(3) 0.077(3) 0.066(3) -0.018(2) 0.012(2) -0.009(2)
C11 0.050(2) 0.053(2) 0.081(3) -0.0179(19) -0.0051(18) 0.0067(16)
C12 0.055(2) 0.064(2) 0.086(3) -0.008(2) 0.000(2) -0.0107(18)
C13 0.060(2) 0.065(2) 0.070(3) -0.0137(19) 0.0024(19) -0.0059(19)
C14 0.069(3) 0.073(2) 0.109(4) -0.036(2) -0.020(2) 0.004(2)
C15 0.059(2) 0.055(2) 0.074(3) -0.022(2) -0.0087(19) -0.0017(17)
C16 0.157(4) 0.085(3) 0.070(3) 0.006(3) 0.010(3) 0.039(3)
C17 0.154(4) 0.088(3) 0.071(3) 0.003(3) 0.035(3) 0.042(3)
C18 0.077(2) 0.052(2) 0.067(3) -0.015(2) -0.003(2) -0.0010(18)
C19 0.159(5) 0.066(3) 0.094(4) 0.012(3) 0.040(3) 0.015(3)
C20 0.137(4) 0.070(3) 0.113(4) -0.008(3) 0.062(3) 0.010(3)
N21 0.086(2) 0.0520(17) 0.100(3) -0.0253(17) -0.0083(19) 0.0053(17)
C22 0.078(3) 0.061(2) 0.067(3) -0.0127(19) 0.003(2) 0.004(2)
N23 0.089(2) 0.074(2) 0.080(2) -0.0167(18) -0.0033(18) 0.0168(18)
C24 0.101(4) 0.118(4) 0.089(4) -0.032(3) -0.009(3) 0.027(3)
C25 0.091(4) 0.151(5) 0.125(5) -0.047(4) -0.020(3) 0.029(4)
C26 0.098(4) 0.133(4) 0.115(4) -0.042(3) -0.021(3) -0.005(3)
C27 0.093(3) 0.076(3) 0.095(3) -0.025(2) -0.004(2) -0.002(2)
C4A 0.058(2) 0.0451(18) 0.064(2) -0.0081(16) 0.0097(17) -0.0050(16)
C2A 0.063(2) 0.050(2) 0.076(3) -0.0177(18) 0.0070(18) -0.0127(18)
C3A 0.056(2) 0.058(2) 0.076(3) -0.0144(19) -0.0046(18) -0.0060(18)
C1A 0.061(2) 0.053(2) 0.076(3) -0.0071(18) 0.0070(19) -0.0088(18)
O1A 0.0611(17) 0.0634(15) 0.140(3) -0.0309(15) 0.0057(15) -0.0051(13)
O2A 0.0707(16) 0.0550(14) 0.127(2) -0.0318(15) 0.0047(14) -0.0080(12)
O1E 0.100(2) 0.114(3) 0.219(4) 0.028(3) -0.023(2) -0.023(2)
C2E 0.135(5) 0.082(3) 0.219(7) 0.039(4) -0.046(5) -0.002(3)
C3E 0.336(11) 0.117(5) 0.127(6) -0.005(4) 0.044(6) -0.020(6)

loop_
_atom_type_symbol
_atom_type_description
_atom_type_scat_dispersion_real
_atom_type_scat_dispersion_imag
_atom_type_scat_source
C C 0.0033 0.0016 'International Tables Vol C Tables 4.2.6.8 and 6.1.1.4'
H H 0.0000 0.0000 'International Tables Vol C Tables 4.2.6.8 and 6.1.1.4'
N N 0.0061 0.0033 'International Tables Vol C Tables 4.2.6.8 and 6.1.1.4'
O O 0.0106 0.0060 'International Tables Vol C Tables 4.2.6.8 and 6.1.1.4'

loop_
_geom_angle_atom_site_label_1
_geom_angle_atom_site_label_2
_geom_angle_atom_site_label_3
_geom_angle
_geom_angle_site_symmetry_1
_geom_angle_site_symmetry_3
_geom_angle_publ_flag
C6 N1 C2 122.3(3) . . ?
C6 N1 H1N 116.4(18) . . ?
C2 N1 H1N 121.2(18) . . ?
N7 C2 N1 116.6(3) . . ?
N7 C2 C3 125.6(3) . . ?
N1 C2 C3 117.7(3) . . ?
C4 C3 C2 119.4(4) . . ?
C4 C3 H3 121.9 . . ?
C2 C3 H3 118.7 . . ?
C3 C4 C5 121.5(4) . . ?
C3 C4 H4 119.5 . . ?
C5 C4 H4 119.0 . . ?
C6 C5 C4 117.2(4) . . ?
C6 C5 H5 120.2 . . ?
C4 C5 H5 122.6 . . ?
N1 C6 C5 121.8(4) . . ?
N1 C6 H6 120.5 . . ?
C5 C6 H6 117.7 . . ?
C2 N7 C8 124.0(3) . . ?
C2 N7 H7 119.3 . . ?
C8 N7 H7 116.7 . . ?
C13 C8 C9 119.4(3) . . ?
C13 C8 N7 120.2(3) . . ?
C9 C8 N7 120.4(3) . . ?
C10 C9 C8 120.1(4) . . ?
C10 C9 H9 120.6 . . ?
C8 C9 H9 119.3 . . ?
C9 C10 C11 122.0(4) . . ?
C9 C10 H10 119.6 . . ?
C11 C10 H10 118.4 . . ?
C12 C11 C10 116.9(3) . . ?
C12 C11 C14 121.9(4) . . ?
C10 C11 C14 121.2(4) . . ?
C11 C12 C13 121.8(3) . . ?
C11 C12 H12 117.7 . . ?
C13 C12 H12 120.4 . . ?
C8 C13 C12 119.7(4) . . ?
C8 C13 H13 119.8 . . ?
C12 C13 H13 120.4 . . ?
C11 C14 C15 114.4(3) . . ?
C11 C14 H14B 108.1 . . ?
C15 C14 H14B 107.7 . . ?
C11 C14 H14A 110.3 . . ?
C15 C14 H14A 107.9 . . ?
H14B C14 H14A 108.2 . . ?
C16 C15 C20 116.2(4) . . ?
C16 C15 C14 121.9(4) . . ?
C20 C15 C14 121.9(4) . . ?
C15 C16 C17 122.2(4) . . ?
C15 C16 H16 119.4 . . ?
C17 C16 H16 118.3 . . ?
C18 C17 C16 121.2(4) . . ?
C18 C17 H17 119.3 . . ?
C16 C17 H17 119.5 . . ?
C17 C18 C19 117.5(4) . . ?
C17 C18 N21 120.8(4) . . ?
C19 C18 N21 121.6(4) . . ?
C18 C19 C20 120.6(4) . . ?
C18 C19 H19 120.0 . . ?
C20 C19 H19 119.4 . . ?
C15 C20 C19 122.2(4) . . ?
C15 C20 H20 119.6 . . ?
C19 C20 H20 118.1 . . ?
C22 N21 C18 125.3(3) . . ?
C22 N21 H21 118.0 . . ?
C18 N21 H21 116.7 . . ?
N23 C22 N21 113.8(3) . . ?
N23 C22 C27 122.9(3) . . ?
N21 C22 C27 123.3(3) . . ?
C24 N23 C22 116.2 . . ?
N23 C24 C25 125.8(3) . . ?
N23 C24 H24 115.6 . . ?
C25 C24 H24 118.6 . . ?
C24 C25 C26 116.9(5) . . ?
C24 C25 H25 122.1 . . ?
C26 C25 H25 120.9 . . ?
C27 C26 C25 119.8(5) . . ?
C27 C26 H26 120.6 . . ?
C25 C26 H26 119.6 . . ?
C26 C27 C22 118.3(4) . . ?
C26 C27 H27 120.9 . . ?
C22 C27 H27 120.7 . . ?
C2A C4A C3A 119.1(3) . . ?
C2A C4A C1A 121.0(3) . . ?
C3A C4A C1A 119.9(3) . . ?
C4A C2A C3A 120.7(3) . 2_576 ?
C4A C2A H2A 115.8 . . ?
C3A C2A H2A 123.2 2_576 . ?
C2A C3A C4A 120.1(3) 2_576 . ?
C2A C3A H3A 115.5 2_576 . ?
C4A C3A H3A 123.6 . . ?
O2A C1A O1A 123.8(3) . . ?
O2A C1A C4A 120.3(3) . . ?
O1A C1A C4A 115.9(3) . . ?
C1A O1A H1N 119.8(14) . . ?
C2E O1E H1E 109.6 . . ?
O1E C2E C3E 108.8(6) . . ?
O1E C2E H2EA 109.4 . . ?
C3E C2E H2EA 108.0 . . ?
O1E C2E H2EB 110.1 . . ?
C3E C2E H2EB 110.6 . . ?
H2EA C2E H2EB 109.9 . . ?
C2E C3E H3EA 112.1 . . ?
C2E C3E H3EB 109.7 . . ?
H3EA C3E H3EB 108.0 . . ?
C2E C3E H3EC 107.1 . . ?
H3EA C3E H3EC 109.2 . . ?
H3EB C3E H3EC 110.8 . . ?

loop_
_geom_bond_atom_site_label_1
_geom_bond_atom_site_label_2
_geom_bond_distance
_geom_bond_site_symmetry_2
_geom_bond_publ_flag
N1 C6 1.337(4) . ?
N1 C2 1.351(4) . ?
N1 H1N 1.09(4) . ?
C2 N7 1.344(4) . ?
C2 C3 1.394(5) . ?
C3 C4 1.366(5) . ?
C3 H3 0.9600 . ?
C4 C5 1.385(5) . ?
C4 H4 0.9601 . ?
C5 C6 1.353(5) . ?
C5 H5 0.9600 . ?
C6 H6 0.9601 . ?
N7 C8 1.430(4) . ?
N7 H7 0.9600 . ?
C8 C13 1.371(4) . ?
C8 C9 1.376(5) . ?
C9 C10 1.374(5) . ?
C9 H9 0.9600 . ?
C10 C11 1.383(5) . ?
C10 H10 0.9599 . ?
C11 C12 1.378(5) . ?
C11 C14 1.505(4) . ?
C12 C13 1.390(4) . ?
C12 H12 0.9599 . ?
C13 H13 0.9599 . ?
C14 C15 1.507(4) . ?
C14 H14B 0.9600 . ?
C14 H14A 0.9600 . ?
C15 C16 1.351(5) . ?
C15 C20 1.358(5) . ?
C16 C17 1.391(5) . ?
C16 H16 0.9600 . ?
C17 C18 1.350(5) . ?
C17 H17 0.9601 . ?
C18 C19 1.359(5) . ?
C18 N21 1.429(4) . ?
C19 C20 1.396(6) . ?
C19 H19 0.9599 . ?
C20 H20 0.9601 . ?
N21 C22 1.365(4) . ?
N21 H21 0.9600 . ?
C22 N23 1.3353 . ?
C22 C27 1.387(5) . ?
N23 C24 1.3336 . ?
C24 C25 1.346(6) . ?
C24 H24 0.9599 . ?
C25 C26 1.392(6) . ?
C25 H25 0.9599 . ?
C26 C27 1.365(6) . ?
C26 H26 0.9600 . ?
C27 H27 0.9600 . ?
C4A C2A 1.374(4) . ?
C4A C3A 1.388(4) . ?
C4A C1A 1.500(4) . ?
C2A C3A 1.379(4) 2_576 ?
C2A H2A 0.9601 . ?
C3A C2A 1.379(4) 2_576 ?
C3A H3A 0.9600 . ?
C1A O2A 1.237(4) . ?
C1A O1A 1.274(4) . ?
O1A H1N 1.45(4) . ?
O1E C2E 1.384(5) . ?
O1E H1E 0.9600 . ?
C2E C3E 1.432(8) . ?
C2E H2EA 0.9599 . ?
C2E H2EB 0.9600 . ?
C3E H3EA 0.9600 . ?
C3E H3EB 0.9600 . ?
C3E H3EC 0.9599 . ?
